data_4066646
loop_
_publ_author_name
'Hill, Anthony F.'
'Lee, Stephen B.'
'Park, James'
'Shang, Rong'
'Willis, Anthony C.'

_publ_section_title
;
 Analogies between Metallaboratranes, Triboronates, and Boron Pincer
 Ligand Complexes&#x2020;
;
_journal_issue 21
_journal_name_full Organometallics
_journal_page_first 5661
_journal_paper_doi 10.1021/om100557q
_journal_volume 29
_journal_year 2010
_chemical_formula_moiety 'C51 H43 B1 Cl1 N2 O1 P3 Ru1'
_chemical_formula_sum 'C51 H43 B Cl N2 O P3 Ru'
_chemical_formula_weight 940.17
_chemical_name_systematic
;
[RuCL(CO){B(NCH~2~PPh~2~)~2~C~6~H~4~}(PPh~3~)]
;
_space_group_IT_number 2
_symmetry_cell_setting triclinic
_symmetry_space_group_name_Hall '-P 1'
_symmetry_space_group_name_H-M 'P -1'
_atom_sites_solution_hydrogens geom
_atom_sites_solution_primary direct
_audit_creation_date 10-04-01
_audit_creation_method CRYSTALS_ver_12.87
_cell_angle_alpha 74.252(8)
_cell_angle_beta 80.577(4)
_cell_angle_gamma 87.994(8)
_cell_formula_units_Z 4
_cell_length_a 13.1923(17)
_cell_length_b 18.0267(17)
_cell_length_c 20.126(3)
_cell_measurement_reflns_used 480743
_cell_measurement_temperature 200
_cell_measurement_theta_max 25
_cell_measurement_theta_min 3
_cell_volume 4544.2(10)
_computing_cell_refinement 'DENZO/SCALEPACK (Otwinowski & Minor, 1997)'
_computing_data_collection 'COLLECT (Nonius, 2001).'
_computing_data_reduction 'DENZO/SCALEPACK (Otwinowski & Minor, 1997)'
_computing_molecular_graphics 'PLATON (Spek, 2008)'
_computing_publication_material 'CRYSTALS (Betteridge et al., 2003)'
_computing_structure_refinement 'CRYSTALS (Betteridge et al., 2003)'
_computing_structure_solution 'SIR92 (Altomare et al., 1994)'
_diffrn_ambient_temperature 200
_diffrn_measured_fraction_theta_full 0.982
_diffrn_measured_fraction_theta_max 0.982
_diffrn_measurement_device 'Nonius KappaCCD'
_diffrn_measurement_device_type Area
_diffrn_measurement_method '\f and \w scans with CCD'
_diffrn_radiation_monochromator graphite
_diffrn_radiation_type 'Mo K\a'
_diffrn_radiation_wavelength 0.71073
_diffrn_reflns_av_R_equivalents 0.000
_diffrn_reflns_limit_h_max 14
_diffrn_reflns_limit_h_min -14
_diffrn_reflns_limit_k_max 19
_diffrn_reflns_limit_k_min -19
_diffrn_reflns_limit_l_max 21
_diffrn_reflns_limit_l_min -21
_diffrn_reflns_number 11968
_diffrn_reflns_theta_full 22.704
_diffrn_reflns_theta_max 22.704
_diffrn_reflns_theta_min 2.696
_diffrn_standards_number 0
_exptl_absorpt_coefficient_mu 0.549
_exptl_absorpt_correction_T_max 0.99
_exptl_absorpt_correction_T_min 0.84
_exptl_absorpt_correction_type multi-scan
_exptl_absorpt_process_details 'DENZO/SCALEPACK (Otwinowski & Minor, 1997)'
_exptl_crystal_colour colorless
_exptl_crystal_density_diffrn 1.374
_exptl_crystal_density_method 'not measured'
_exptl_crystal_description block
_exptl_crystal_F_000 1928
_exptl_crystal_size_max 0.075
_exptl_crystal_size_mid 0.051
_exptl_crystal_size_min 0.014
_refine_diff_density_max 1.70
_refine_diff_density_min -1.78
_refine_ls_extinction_method None
_refine_ls_goodness_of_fit_ref 1.0342
_refine_ls_hydrogen_treatment none
_refine_ls_matrix_type full
_refine_ls_number_parameters 1081
_refine_ls_number_reflns 11908
_refine_ls_number_restraints 0
_refine_ls_R_factor_all 0.1773
_refine_ls_R_factor_gt 0.0861
_refine_ls_shift/su_max 0.0115965
_refine_ls_shift/su_mean 2.6909044
_refine_ls_structure_factor_coef Fsqd
_refine_ls_weighting_details
;
 Method= Modified Sheldrick 
 w=1/[\s^2^(F^2^) + ( 0.03P)^2^ +32.54P] 
 ,where P=(max(Fo^2^,0) + 2Fc^2^)/3 
;
_refine_ls_weighting_scheme calc
_refine_ls_wR_factor_all 0.1859
_refine_ls_wR_factor_gt 0.1422
_refine_ls_wR_factor_ref 0.1859
_reflns_limit_h_max 14
_reflns_limit_h_min -14
_reflns_limit_k_max 19
_reflns_limit_k_min -18
_reflns_limit_l_max 21
_reflns_limit_l_min 0
_reflns_number_gt 6292
_reflns_number_total 11968
_reflns_threshold_expression I>2.0\s(I)
_oxford_diffrn_Wilson_B_factor 2.89
_oxford_diffrn_Wilson_scale 308.39
_oxford_refine_ls_r_factor_ref 0.1773
_oxford_refine_ls_scale 0.09230(3)
_oxford_reflns_number_all 11908
_oxford_reflns_threshold_expression_ref I>-10.0\s(I)
_oxford_structure_analysis_title '3310743 rong035'
_cod_data_source_file om100557q_si_001.cif
_cod_data_source_block rong035
_cod_depositor_comments
;
The following automatic conversions were performed:

'_symmetry_cell_setting' value 'Triclinic' changed to 'triclinic'
according to /home/saulius/struct/CIF-dictionaries/cif_core.dic
dictionary named 'cif_core.dic' version 2.4.1 from 2010-06-29.

Automatic conversion script
Id: cif_fix_values 1715 2011-07-08 13:25:40Z adriana 
;
_cod_original_cell_volume 4544.1(10)
_cod_original_sg_symbol_H-M 'P -1 '
_cod_original_formula_sum 'C51 H43 B1 Cl1 N2 O1 P3 Ru1'
_cod_database_code 4066646

loop_
_symmetry_equiv_pos_as_xyz
x,y,z
-x,-y,-z

loop_
_atom_site_label
_atom_site_type_symbol
_atom_site_fract_x
_atom_site_fract_y
_atom_site_fract_z
_atom_site_U_iso_or_equiv
_atom_site_occupancy
_atom_site_adp_type
_atom_site_refinement_flags_posn
Ru1 Ru 0.24315(8) 0.26887(5) 0.60021(5) 0.0428 1.0000 Uani .
Ru2 Ru 0.56232(8) 0.23604(5) 0.10946(5) 0.0470 1.0000 Uani .
Cl1 Cl 0.3650(2) 0.19842(17) 0.67764(17) 0.0575 1.0000 Uani .
Cl2 Cl 0.5725(3) 0.37466(17) 0.10675(17) 0.0583 1.0000 Uani .
P11 P 0.3413(2) 0.38181(17) 0.58406(17) 0.0461 1.0000 Uani .
P12 P 0.2131(3) 0.14864(17) 0.58029(18) 0.0490 1.0000 Uani .
P13 P 0.0981(3) 0.28314(18) 0.69274(18) 0.0498 1.0000 Uani .
P21 P 0.6864(3) 0.26018(19) 0.00761(18) 0.0569 1.0000 Uani .
P22 P 0.5084(3) 0.21889(17) 0.23109(17) 0.0481 1.0000 Uani .
P23 P 0.4009(3) 0.23515(18) 0.05869(18) 0.0520 1.0000 Uani .
O1 O 0.1295(7) 0.3513(5) 0.4875(5) 0.0611 1.0000 Uani .
O2 O 0.5910(7) 0.0699(6) 0.1248(5) 0.0773 1.0000 Uani .
N11 N 0.4673(7) 0.3008(5) 0.5162(5) 0.0490 1.0000 Uani .
N12 N 0.4025(7) 0.1880(5) 0.5072(5) 0.0462 1.0000 Uani .
N21 N 0.7954(8) 0.2720(6) 0.1022(6) 0.0597 1.0000 Uani .
N22 N 0.7119(8) 0.2435(5) 0.2138(6) 0.0536 1.0000 Uani .
C1 C 0.1707(10) 0.3205(7) 0.5296(7) 0.0490 1.0000 Uani .
C2 C 0.5777(9) 0.1316(8) 0.1188(6) 0.0503 1.0000 Uani .
C11 C 0.4750(8) 0.3571(6) 0.5551(6) 0.0475 1.0000 Uani .
C12 C 0.3367(9) 0.1192(6) 0.5339(6) 0.0499 1.0000 Uani .
C13 C 0.5498(10) 0.2586(7) 0.4931(6) 0.0503 1.0000 Uani .
C14 C 0.6543(11) 0.2718(8) 0.4785(7) 0.0634 1.0000 Uani .
C15 C 0.7178(12) 0.2193(9) 0.4585(7) 0.0749 1.0000 Uani .
C16 C 0.6804(11) 0.1525(9) 0.4512(6) 0.0679 1.0000 Uani .
C17 C 0.5746(11) 0.1356(7) 0.4649(6) 0.0635 1.0000 Uani .
C18 C 0.5093(10) 0.1898(7) 0.4864(6) 0.0473 1.0000 Uani .
C21 C 0.7988(9) 0.3022(7) 0.0279(7) 0.0588 1.0000 Uani .
C22 C 0.6225(10) 0.2392(8) 0.2682(7) 0.0674 1.0000 Uani .
C23 C 0.8591(11) 0.2911(7) 0.1436(9) 0.0626 1.0000 Uani .
C24 C 0.9553(12) 0.3204(8) 0.1273(9) 0.0837 1.0000 Uani .
C25 C 1.0042(13) 0.3341(10) 0.1790(13) 0.1047 1.0000 Uani .
C26 C 0.9545(14) 0.3157(9) 0.2458(12) 0.0898 1.0000 Uani .
C27 C 0.8541(12) 0.2854(7) 0.2661(7) 0.0609 1.0000 Uani .
C28 C 0.8088(10) 0.2730(7) 0.2126(8) 0.0521 1.0000 Uani .
C101 C 0.3130(9) 0.4623(6) 0.5127(6) 0.0426 1.0000 Uani .
C102 C 0.3690(10) 0.4785(7) 0.4462(7) 0.0552 1.0000 Uani .
C103 C 0.3456(12) 0.5407(8) 0.3927(7) 0.0646 1.0000 Uani .
C104 C 0.2632(12) 0.5863(7) 0.4061(9) 0.0682 1.0000 Uani .
C105 C 0.2069(11) 0.5712(7) 0.4717(9) 0.0644 1.0000 Uani .
C106 C 0.2293(10) 0.5092(7) 0.5243(7) 0.0603 1.0000 Uani .
C107 C 0.3569(9) 0.4269(6) 0.6524(7) 0.0460 1.0000 Uani .
C108 C 0.3682(9) 0.5059(7) 0.6407(6) 0.0523 1.0000 Uani .
C109 C 0.3773(11) 0.5380(8) 0.6936(8) 0.0763 1.0000 Uani .
C110 C 0.3783(12) 0.4924(10) 0.7604(9) 0.0886 1.0000 Uani .
C111 C 0.3691(13) 0.4132(9) 0.7734(8) 0.0936 1.0000 Uani .
C112 C 0.3586(10) 0.3814(8) 0.7197(8) 0.0687 1.0000 Uani .
C113 C 0.1268(10) 0.1447(7) 0.5181(8) 0.0532 1.0000 Uani .
C114 C 0.1554(11) 0.1826(7) 0.4479(8) 0.0647 1.0000 Uani .
C115 C 0.0926(13) 0.1798(9) 0.4002(8) 0.0769 1.0000 Uani .
C116 C 0.0019(13) 0.1398(9) 0.4205(10) 0.0813 1.0000 Uani .
C117 C -0.0268(13) 0.1035(10) 0.4885(11) 0.0938 1.0000 Uani .
C118 C 0.0338(11) 0.1044(7) 0.5381(8) 0.0694 1.0000 Uani .
C119 C 0.1804(9) 0.0627(6) 0.6520(7) 0.0497 1.0000 Uani .
C120 C 0.1940(12) -0.0108(8) 0.6449(8) 0.0802 1.0000 Uani .
C121 C 0.1738(12) -0.0746(7) 0.7008(9) 0.0779 1.0000 Uani .
C122 C 0.1426(11) -0.0694(8) 0.7646(9) 0.0731 1.0000 Uani .
C123 C 0.1252(16) 0.0032(10) 0.7739(10) 0.1317 1.0000 Uani .
C124 C 0.1429(14) 0.0671(9) 0.7177(9) 0.1039 1.0000 Uani .
C125 C 0.0606(9) 0.3835(7) 0.6806(6) 0.0485 1.0000 Uani .
C126 C -0.0059(10) 0.4173(6) 0.6348(7) 0.0606 1.0000 Uani .
C127 C -0.0303(10) 0.4949(8) 0.6197(8) 0.0737 1.0000 Uani .
C128 C 0.0163(11) 0.5420(8) 0.6503(8) 0.0767 1.0000 Uani .
C129 C 0.0807(11) 0.5112(7) 0.6965(8) 0.0752 1.0000 Uani .
C130 C 0.1028(9) 0.4326(7) 0.7118(7) 0.0626 1.0000 Uani .
C131 C 0.1069(10) 0.2520(7) 0.7857(7) 0.0573 1.0000 Uani .
C132 C 0.0435(10) 0.2817(8) 0.8348(8) 0.0684 1.0000 Uani .
C133 C 0.0461(13) 0.2535(11) 0.9073(10) 0.0943 1.0000 Uani .
C134 C 0.1090(16) 0.1942(13) 0.9294(10) 0.1062 1.0000 Uani .
C135 C 0.1728(13) 0.1673(10) 0.8842(9) 0.0910 1.0000 Uani .
C136 C 0.1744(11) 0.1973(9) 0.8124(8) 0.0837 1.0000 Uani .
C137 C -0.0261(10) 0.2394(6) 0.6910(7) 0.0499 1.0000 Uani .
C138 C -0.0510(10) 0.2373(7) 0.6280(8) 0.0656 1.0000 Uani .
C139 C -0.1459(11) 0.2082(8) 0.6224(8) 0.0679 1.0000 Uani .
C140 C -0.2162(12) 0.1804(8) 0.6803(9) 0.0841 1.0000 Uani .
C141 C -0.1916(14) 0.1812(11) 0.7433(9) 0.1290 1.0000 Uani .
C142 C -0.0979(12) 0.2096(9) 0.7501(8) 0.0917 1.0000 Uani .
C201 C 0.7394(12) 0.1749(7) -0.0161(7) 0.0627 1.0000 Uani .
C202 C 0.6948(11) 0.1422(8) -0.0577(8) 0.0743 1.0000 Uani .
C203 C 0.7337(14) 0.0732(9) -0.0728(9) 0.0889 1.0000 Uani .
C204 C 0.8136(16) 0.0367(9) -0.0445(10) 0.1035 1.0000 Uani .
C205 C 0.8566(13) 0.0682(11) -0.0013(10) 0.1060 1.0000 Uani .
C206 C 0.8194(13) 0.1368(9) 0.0137(8) 0.0831 1.0000 Uani .
C207 C 0.6724(11) 0.3275(7) -0.0746(7) 0.0592 1.0000 Uani .
C208 C 0.6029(12) 0.3878(8) -0.0755(8) 0.0723 1.0000 Uani .
C209 C 0.5955(13) 0.4436(8) -0.1366(10) 0.0864 1.0000 Uani .
C210 C 0.6562(17) 0.4411(10) -0.1985(9) 0.0955 1.0000 Uani .
C211 C 0.7249(15) 0.3819(13) -0.1978(10) 0.1111 1.0000 Uani .
C212 C 0.7322(13) 0.3265(9) -0.1376(8) 0.0871 1.0000 Uani .
C213 C 0.4691(11) 0.1231(6) 0.2864(6) 0.0482 1.0000 Uani .
C214 C 0.5375(11) 0.0619(8) 0.2860(7) 0.0661 1.0000 Uani .
C215 C 0.5064(17) -0.0114(8) 0.3231(9) 0.0862 1.0000 Uani .
C216 C 0.413(2) -0.0266(11) 0.3636(9) 0.1021 1.0000 Uani .
C217 C 0.3446(14) 0.0315(10) 0.3641(8) 0.0886 1.0000 Uani .
C218 C 0.3715(12) 0.1063(7) 0.3260(7) 0.0621 1.0000 Uani .
C219 C 0.4104(9) 0.2796(6) 0.2637(6) 0.0460 1.0000 Uani .
C220 C 0.3353(10) 0.3118(7) 0.2250(7) 0.0594 1.0000 Uani .
C221 C 0.2589(10) 0.3570(8) 0.2504(8) 0.0714 1.0000 Uani .
C222 C 0.2593(11) 0.3717(7) 0.3133(8) 0.0660 1.0000 Uani .
C223 C 0.3327(11) 0.3406(7) 0.3521(7) 0.0620 1.0000 Uani .
C224 C 0.4083(10) 0.2959(7) 0.3276(7) 0.0567 1.0000 Uani .
C225 C 0.4208(10) 0.1913(7) -0.0158(6) 0.0535 1.0000 Uani .
C226 C 0.4485(10) 0.2370(8) -0.0838(7) 0.0631 1.0000 Uani .
C227 C 0.4639(11) 0.2050(9) -0.1382(7) 0.0764 1.0000 Uani .
C228 C 0.4537(11) 0.1270(9) -0.1285(8) 0.0731 1.0000 Uani .
C229 C 0.4288(11) 0.0814(8) -0.0623(8) 0.0670 1.0000 Uani .
C230 C 0.4129(9) 0.1126(6) -0.0055(7) 0.0535 1.0000 Uani .
C231 C 0.3305(11) 0.3222(7) 0.0230(7) 0.0623 1.0000 Uani .
C232 C 0.2620(12) 0.3253(9) -0.0236(8) 0.0854 1.0000 Uani .
C233 C 0.2124(13) 0.3915(10) -0.0520(9) 0.1027 1.0000 Uani .
C234 C 0.2297(14) 0.4560(9) -0.0342(11) 0.1146 1.0000 Uani .
C235 C 0.2945(14) 0.4555(9) 0.0115(9) 0.1066 1.0000 Uani .
C236 C 0.3468(11) 0.3901(7) 0.0394(7) 0.0715 1.0000 Uani .
C237 C 0.2990(11) 0.1754(7) 0.1184(7) 0.0544 1.0000 Uani .
C238 C 0.1967(14) 0.1962(9) 0.1268(10) 0.0973 1.0000 Uani .
C239 C 0.1222(15) 0.1500(13) 0.1743(12) 0.1295 1.0000 Uani .
C240 C 0.1477(15) 0.0773(10) 0.2129(9) 0.0962 1.0000 Uani .
C241 C 0.2462(14) 0.0549(9) 0.2069(8) 0.0793 1.0000 Uani .
C242 C 0.3213(11) 0.1032(8) 0.1604(7) 0.0647 1.0000 Uani .
B1 B 0.3733(11) 0.2544(8) 0.5338(8) 0.0477 1.0000 Uani .
B2 B 0.6996(13) 0.2443(8) 0.1460(8) 0.0502 1.0000 Uani .
H111 H 0.5084 0.3355 0.5943 0.0570 1.0000 Uiso R
H112 H 0.5119 0.4016 0.5259 0.0570 1.0000 Uiso R
H121 H 0.3688 0.0802 0.5655 0.0598 1.0000 Uiso R
H122 H 0.3238 0.1004 0.4963 0.0598 1.0000 Uiso R
H141 H 0.6814 0.3182 0.4825 0.0761 1.0000 Uiso R
H151 H 0.7898 0.2286 0.4494 0.0899 1.0000 Uiso R
H161 H 0.7272 0.1167 0.4364 0.0815 1.0000 Uiso R
H171 H 0.5488 0.0893 0.4597 0.0761 1.0000 Uiso R
H211 H 0.8604 0.2874 0.0034 0.0705 1.0000 Uiso R
H212 H 0.7947 0.3569 0.0157 0.0705 1.0000 Uiso R
H221 H 0.6140 0.2867 0.2803 0.0809 1.0000 Uiso R
H222 H 0.6307 0.1989 0.3086 0.0809 1.0000 Uiso R
H241 H 0.9898 0.3317 0.0803 0.1004 1.0000 Uiso R
H251 H 1.0714 0.3561 0.1677 0.1257 1.0000 Uiso R
H261 H 0.9895 0.3236 0.2810 0.1078 1.0000 Uiso R
H271 H 0.8198 0.2743 0.3131 0.0731 1.0000 Uiso R
H1021 H 0.4250 0.4464 0.4366 0.0662 1.0000 Uiso R
H1031 H 0.3861 0.5516 0.3475 0.0775 1.0000 Uiso R
H1041 H 0.2454 0.6281 0.3698 0.0818 1.0000 Uiso R
H1051 H 0.1516 0.6040 0.4811 0.0773 1.0000 Uiso R
H1061 H 0.1873 0.4983 0.5689 0.0724 1.0000 Uiso R
H1081 H 0.3698 0.5385 0.5947 0.0627 1.0000 Uiso R
H1091 H 0.3830 0.5924 0.6841 0.0916 1.0000 Uiso R
H1101 H 0.3851 0.5149 0.7971 0.1063 1.0000 Uiso R
H1111 H 0.3700 0.3808 0.8193 0.1124 1.0000 Uiso R
H1121 H 0.3524 0.3270 0.7291 0.0824 1.0000 Uiso R
H1141 H 0.2184 0.2106 0.4327 0.0777 1.0000 Uiso R
H1151 H 0.1129 0.2062 0.3523 0.0923 1.0000 Uiso R
H1161 H -0.0403 0.1376 0.3871 0.0975 1.0000 Uiso R
H1171 H -0.0906 0.0764 0.5029 0.1126 1.0000 Uiso R
H1181 H 0.0121 0.0775 0.5857 0.0833 1.0000 Uiso R
H1201 H 0.2182 -0.0177 0.5999 0.0963 1.0000 Uiso R
H1211 H 0.1826 -0.1242 0.6930 0.0934 1.0000 Uiso R
H1221 H 0.1324 -0.1141 0.8031 0.0878 1.0000 Uiso R
H1231 H 0.1009 0.0090 0.8193 0.1580 1.0000 Uiso R
H1241 H 0.1284 0.1165 0.7251 0.1246 1.0000 Uiso R
H1261 H -0.0366 0.3856 0.6126 0.0727 1.0000 Uiso R
H1271 H -0.0780 0.5154 0.5890 0.0884 1.0000 Uiso R
H1281 H 0.0032 0.5958 0.6389 0.0921 1.0000 Uiso R
H1291 H 0.1110 0.5432 0.7185 0.0903 1.0000 Uiso R
H1301 H 0.1479 0.4121 0.7445 0.0751 1.0000 Uiso R
H1321 H -0.0026 0.3219 0.8191 0.0820 1.0000 Uiso R
H1331 H 0.0044 0.2758 0.9398 0.1132 1.0000 Uiso R
H1341 H 0.1071 0.1717 0.9781 0.1275 1.0000 Uiso R
H1351 H 0.2184 0.1271 0.9006 0.1092 1.0000 Uiso R
H1361 H 0.2242 0.1790 0.7810 0.1004 1.0000 Uiso R
H1381 H -0.0025 0.2561 0.5867 0.0787 1.0000 Uiso R
H1391 H -0.1607 0.2082 0.5777 0.0815 1.0000 Uiso R
H1401 H -0.2807 0.1609 0.6771 0.1009 1.0000 Uiso R
H1411 H -0.2404 0.1618 0.7843 0.1547 1.0000 Uiso R
H1421 H -0.0834 0.2084 0.7951 0.1101 1.0000 Uiso R
H2021 H 0.6367 0.1658 -0.0770 0.0892 1.0000 Uiso R
H2031 H 0.7029 0.0523 -0.1034 0.1067 1.0000 Uiso R
H2041 H 0.8393 -0.0097 -0.0545 0.1242 1.0000 Uiso R
H2051 H 0.9130 0.0432 0.0192 0.1273 1.0000 Uiso R
H2061 H 0.8500 0.1569 0.0448 0.0997 1.0000 Uiso R
H2081 H 0.5602 0.3904 -0.0333 0.0867 1.0000 Uiso R
H2091 H 0.5479 0.4842 -0.1360 0.1037 1.0000 Uiso R
H2101 H 0.6508 0.4795 -0.2407 0.1147 1.0000 Uiso R
H2111 H 0.7677 0.3796 -0.2400 0.1333 1.0000 Uiso R
H2121 H 0.7799 0.2860 -0.1388 0.1045 1.0000 Uiso R
H2141 H 0.6050 0.0712 0.2601 0.0793 1.0000 Uiso R
H2151 H 0.5518 -0.0529 0.3204 0.1033 1.0000 Uiso R
H2161 H 0.3948 -0.0775 0.3914 0.1225 1.0000 Uiso R
H2171 H 0.2778 0.0207 0.3907 0.1064 1.0000 Uiso R
H2181 H 0.3233 0.1465 0.3270 0.0745 1.0000 Uiso R
H2201 H 0.3355 0.3031 0.1804 0.0713 1.0000 Uiso R
H2211 H 0.2063 0.3777 0.2237 0.0857 1.0000 Uiso R
H2221 H 0.2082 0.4037 0.3299 0.0791 1.0000 Uiso R
H2231 H 0.3319 0.3498 0.3964 0.0743 1.0000 Uiso R
H2241 H 0.4603 0.2757 0.3548 0.0680 1.0000 Uiso R
H2261 H 0.4567 0.2911 -0.0923 0.0757 1.0000 Uiso R
H2271 H 0.4822 0.2373 -0.1843 0.0917 1.0000 Uiso R
H2281 H 0.4638 0.1055 -0.1673 0.0878 1.0000 Uiso R
H2291 H 0.4222 0.0273 -0.0546 0.0805 1.0000 Uiso R
H2301 H 0.3964 0.0798 0.0406 0.0642 1.0000 Uiso R
H2321 H 0.2491 0.2797 -0.0361 0.1024 1.0000 Uiso R
H2331 H 0.1664 0.3918 -0.0838 0.1233 1.0000 Uiso R
H2341 H 0.1962 0.5024 -0.0539 0.1374 1.0000 Uiso R
H2351 H 0.3041 0.5012 0.0245 0.1278 1.0000 Uiso R
H2361 H 0.3941 0.3916 0.0699 0.0858 1.0000 Uiso R
H2381 H 0.1772 0.2442 0.0987 0.1168 1.0000 Uiso R
H2391 H 0.0535 0.1677 0.1807 0.1554 1.0000 Uiso R
H2401 H 0.0957 0.0437 0.2433 0.1154 1.0000 Uiso R
H2411 H 0.2645 0.0062 0.2344 0.0952 1.0000 Uiso R
H2421 H 0.3906 0.0864 0.1571 0.0777 1.0000 Uiso R

loop_
_atom_site_aniso_label
_atom_site_aniso_U_11
_atom_site_aniso_U_22
_atom_site_aniso_U_33
_atom_site_aniso_U_23
_atom_site_aniso_U_13
_atom_site_aniso_U_12
Ru1 0.0501(7) 0.0363(6) 0.0453(7) -0.0141(5) -0.0129(6) 0.0068(5)
Ru2 0.0571(8) 0.0433(6) 0.0450(7) -0.0179(5) -0.0112(6) 0.0012(5)
Cl1 0.068(2) 0.0519(19) 0.055(2) -0.0164(16) -0.0160(18) 0.0131(16)
Cl2 0.069(2) 0.052(2) 0.060(2) -0.0217(16) -0.0172(19) 0.0000(16)
P11 0.052(2) 0.0397(19) 0.049(2) -0.0127(16) -0.0125(17) 0.0008(15)
P12 0.057(2) 0.0429(19) 0.050(2) -0.0165(16) -0.0121(18) 0.0049(16)
P13 0.056(2) 0.047(2) 0.049(2) -0.0181(17) -0.0098(18) 0.0058(16)
P21 0.063(3) 0.058(2) 0.051(2) -0.0202(18) -0.004(2) -0.0030(18)
P22 0.058(2) 0.046(2) 0.045(2) -0.0186(16) -0.0130(18) 0.0078(16)
P23 0.069(3) 0.046(2) 0.045(2) -0.0140(17) -0.0147(19) -0.0035(17)
O1 0.057(6) 0.050(6) 0.079(7) -0.022(5) -0.014(5) 0.010(5)
O2 0.098(8) 0.064(7) 0.077(7) -0.034(6) -0.010(6) 0.003(6)
N11 0.050(7) 0.050(6) 0.054(7) -0.022(5) -0.017(6) 0.008(5)
N12 0.040(7) 0.055(7) 0.048(7) -0.019(5) -0.011(5) 0.015(5)
N21 0.052(8) 0.070(7) 0.056(8) -0.016(6) -0.009(7) 0.001(6)
N22 0.049(7) 0.056(7) 0.062(8) -0.020(6) -0.021(6) 0.001(5)
C1 0.047(9) 0.032(7) 0.076(11) -0.026(7) -0.014(8) 0.001(6)
C2 0.052(9) 0.064(9) 0.039(8) -0.023(7) -0.008(7) 0.011(7)
C11 0.044(8) 0.052(8) 0.048(8) -0.015(6) -0.011(7) 0.002(6)
C12 0.067(9) 0.038(7) 0.057(9) -0.022(6) -0.030(7) 0.010(6)
C13 0.052(9) 0.070(9) 0.036(8) -0.028(7) -0.008(7) 0.018(7)
C14 0.051(10) 0.085(10) 0.057(10) -0.023(8) -0.013(8) 0.010(8)
C15 0.068(11) 0.087(12) 0.076(12) -0.035(10) -0.009(9) 0.012(9)
C16 0.051(10) 0.109(13) 0.037(9) -0.021(8) 0.006(7) 0.036(9)
C17 0.074(11) 0.063(9) 0.050(9) -0.017(7) 0.001(8) 0.018(8)
C18 0.054(9) 0.067(9) 0.024(7) -0.014(6) -0.017(6) 0.021(7)
C21 0.058(9) 0.063(9) 0.056(10) -0.026(7) 0.007(8) -0.006(7)
C22 0.076(11) 0.070(9) 0.061(10) -0.019(8) -0.021(9) -0.011(8)
C23 0.053(10) 0.064(9) 0.083(13) -0.029(9) -0.033(10) 0.015(7)
C24 0.065(12) 0.088(11) 0.118(15) -0.057(10) -0.020(11) -0.008(9)
C25 0.060(12) 0.100(13) 0.17(2) -0.057(14) -0.013(14) -0.018(10)
C26 0.073(14) 0.084(12) 0.138(18) -0.065(12) -0.033(12) 0.021(10)
C27 0.081(12) 0.049(8) 0.059(10) -0.028(7) -0.012(9) 0.015(8)
C28 0.053(9) 0.045(8) 0.071(11) -0.022(7) -0.036(9) 0.007(6)
C101 0.058(9) 0.031(7) 0.042(8) -0.014(6) -0.012(7) -0.002(6)
C102 0.053(9) 0.061(9) 0.065(10) -0.032(8) -0.024(8) 0.001(7)
C103 0.089(12) 0.057(9) 0.041(9) 0.012(7) -0.027(8) -0.024(8)
C104 0.079(12) 0.044(9) 0.085(13) -0.004(8) -0.048(10) 0.003(8)
C105 0.073(11) 0.047(9) 0.076(11) -0.010(8) -0.033(9) 0.013(7)
C106 0.077(11) 0.053(8) 0.052(9) -0.015(7) -0.011(8) 0.004(7)
C107 0.053(8) 0.034(7) 0.059(9) -0.023(6) -0.019(7) 0.009(6)
C108 0.061(9) 0.058(9) 0.049(9) -0.029(7) -0.015(7) 0.008(6)
C109 0.108(13) 0.057(9) 0.085(13) -0.041(9) -0.043(11) 0.028(8)
C110 0.110(13) 0.105(13) 0.096(14) -0.081(11) -0.061(11) 0.039(10)
C111 0.145(16) 0.090(13) 0.063(11) -0.033(10) -0.051(11) 0.025(11)
C112 0.086(11) 0.059(9) 0.070(11) -0.025(9) -0.030(9) 0.015(8)
C113 0.066(10) 0.035(7) 0.072(11) -0.032(7) -0.021(8) 0.009(7)
C114 0.077(11) 0.058(9) 0.064(11) -0.013(8) -0.029(9) 0.003(7)
C115 0.081(12) 0.096(12) 0.063(11) -0.029(9) -0.028(10) 0.013(10)
C116 0.080(13) 0.095(12) 0.093(14) -0.036(11) -0.070(12) 0.017(10)
C117 0.084(13) 0.101(13) 0.111(16) -0.032(12) -0.052(13) -0.003(10)
C118 0.064(11) 0.062(9) 0.072(11) -0.005(8) -0.007(9) 0.004(8)
C119 0.056(9) 0.032(7) 0.059(10) -0.012(6) -0.003(7) 0.004(6)
C120 0.128(14) 0.054(10) 0.066(11) -0.020(8) -0.033(10) 0.017(9)
C121 0.113(13) 0.038(9) 0.077(12) 0.013(8) -0.048(11) -0.006(8)
C122 0.086(12) 0.068(11) 0.057(11) -0.002(8) -0.010(9) -0.008(8)
C123 0.21(2) 0.060(12) 0.100(16) -0.018(11) 0.040(14) -0.020(12)
C124 0.152(17) 0.068(12) 0.073(13) -0.015(10) 0.027(12) 0.005(11)
C125 0.040(8) 0.057(8) 0.057(9) -0.024(7) -0.019(7) 0.002(6)
C126 0.075(10) 0.029(7) 0.088(11) -0.030(7) -0.022(9) 0.008(6)
C127 0.048(9) 0.066(10) 0.114(13) -0.030(9) -0.029(9) 0.016(7)
C128 0.072(11) 0.061(10) 0.109(14) -0.037(9) -0.027(10) 0.012(8)
C129 0.086(11) 0.047(9) 0.118(14) -0.061(9) -0.027(10) 0.016(8)
C130 0.059(9) 0.078(10) 0.067(10) -0.042(8) -0.020(8) 0.014(7)
C131 0.044(9) 0.067(9) 0.066(10) -0.036(8) 0.006(8) 0.002(7)
C132 0.062(10) 0.071(10) 0.066(11) -0.009(8) -0.007(9) -0.008(8)
C133 0.082(13) 0.132(16) 0.075(14) -0.044(12) -0.004(11) 0.009(11)
C134 0.103(17) 0.153(19) 0.060(13) -0.025(13) -0.005(12) -0.028(14)
C135 0.084(13) 0.131(15) 0.048(11) 0.003(11) -0.023(10) -0.003(11)
C136 0.068(11) 0.120(13) 0.057(11) -0.021(10) -0.005(9) 0.033(10)
C137 0.070(10) 0.039(7) 0.045(9) -0.017(6) -0.014(8) 0.003(6)
C138 0.056(10) 0.059(9) 0.076(12) -0.011(8) -0.008(8) 0.006(7)
C139 0.048(10) 0.096(11) 0.072(12) -0.032(9) -0.028(9) 0.005(8)
C140 0.075(12) 0.095(12) 0.081(13) -0.030(10) 0.010(11) -0.040(9)
C141 0.118(16) 0.21(2) 0.062(13) -0.049(13) 0.018(11) -0.107(15)
C142 0.083(12) 0.134(14) 0.060(11) -0.031(10) 0.003(10) -0.052(11)
C201 0.088(12) 0.044(8) 0.058(10) -0.022(7) -0.003(9) -0.009(8)
C202 0.084(11) 0.065(10) 0.083(12) -0.037(9) -0.013(9) 0.019(8)
C203 0.102(14) 0.078(12) 0.098(14) -0.046(10) -0.006(11) -0.008(10)
C204 0.125(17) 0.060(11) 0.119(17) -0.030(11) 0.008(13) 0.022(11)
C205 0.087(14) 0.110(15) 0.127(18) -0.048(13) -0.013(12) 0.026(11)
C206 0.105(14) 0.073(11) 0.077(12) -0.032(9) -0.017(10) 0.023(10)
C207 0.070(10) 0.063(9) 0.041(9) -0.017(7) 0.009(8) -0.015(8)
C208 0.100(13) 0.058(9) 0.064(11) -0.014(8) -0.027(9) -0.007(9)
C209 0.116(14) 0.066(11) 0.090(14) -0.024(10) -0.043(12) -0.014(9)
C210 0.155(19) 0.083(13) 0.044(12) -0.007(9) -0.011(12) -0.028(12)
C211 0.117(17) 0.144(19) 0.068(14) -0.034(14) 0.008(12) -0.003(14)
C212 0.115(14) 0.087(11) 0.041(10) 0.002(9) 0.006(10) 0.008(10)
C213 0.076(10) 0.044(8) 0.031(8) -0.012(6) -0.023(7) 0.012(7)
C214 0.082(11) 0.062(10) 0.065(10) -0.023(8) -0.032(8) 0.010(8)
C215 0.160(19) 0.040(10) 0.067(12) -0.009(9) -0.054(12) 0.018(10)
C216 0.18(2) 0.070(13) 0.057(13) 0.002(10) -0.039(13) -0.030(14)
C217 0.127(16) 0.071(12) 0.060(11) -0.003(9) -0.011(10) -0.015(11)
C218 0.094(12) 0.050(9) 0.041(9) -0.015(7) -0.007(8) 0.003(8)
C219 0.051(8) 0.049(8) 0.044(8) -0.020(6) -0.014(7) 0.000(6)
C220 0.057(10) 0.075(9) 0.054(9) -0.028(8) -0.014(8) 0.005(8)
C221 0.047(9) 0.094(11) 0.084(12) -0.034(9) -0.027(9) 0.015(8)
C222 0.076(11) 0.061(9) 0.070(11) -0.033(8) -0.013(9) 0.008(8)
C223 0.081(11) 0.068(9) 0.044(9) -0.027(7) -0.014(8) 0.011(8)
C224 0.071(10) 0.056(8) 0.049(9) -0.021(7) -0.020(8) 0.006(7)
C225 0.085(10) 0.041(8) 0.039(8) -0.009(6) -0.021(7) -0.012(7)
C226 0.074(10) 0.071(9) 0.054(10) -0.023(8) -0.029(8) -0.001(8)
C227 0.110(13) 0.078(11) 0.050(10) -0.024(8) -0.024(9) 0.002(9)
C228 0.090(12) 0.076(11) 0.061(11) -0.031(9) -0.010(9) -0.008(9)
C229 0.094(12) 0.059(9) 0.060(11) -0.030(9) -0.022(9) 0.002(8)
C230 0.075(10) 0.040(8) 0.050(9) -0.013(6) -0.018(7) -0.010(6)
C231 0.089(11) 0.057(9) 0.046(9) -0.012(7) -0.026(8) -0.003(7)
C232 0.113(14) 0.085(12) 0.076(11) -0.035(9) -0.050(11) 0.012(10)
C233 0.133(16) 0.094(13) 0.105(14) -0.033(11) -0.084(12) 0.036(12)
C234 0.149(18) 0.053(11) 0.155(19) -0.019(11) -0.082(15) 0.015(10)
C235 0.148(17) 0.058(11) 0.126(16) -0.011(10) -0.080(14) -0.001(10)
C236 0.094(12) 0.049(9) 0.082(11) -0.020(8) -0.044(9) 0.007(8)
C237 0.077(11) 0.036(8) 0.051(9) -0.008(7) -0.016(8) -0.007(7)
C238 0.077(13) 0.078(12) 0.119(16) -0.003(10) -0.002(12) -0.012(10)
C239 0.082(15) 0.112(17) 0.18(2) -0.021(15) 0.004(15) 0.005(13)
C240 0.094(15) 0.079(13) 0.105(15) -0.014(11) 0.001(12) -0.027(11)
C241 0.078(12) 0.087(11) 0.068(11) -0.004(9) -0.024(10) -0.021(10)
C242 0.068(10) 0.082(11) 0.042(9) -0.019(8) 0.004(8) -0.017(8)
B1 0.050(10) 0.037(8) 0.058(11) -0.012(7) -0.016(8) 0.002(7)
B2 0.074(12) 0.039(9) 0.045(10) -0.018(7) -0.020(9) 0.016(8)

loop_
_atom_type_symbol
_atom_type_scat_dispersion_real
_atom_type_scat_dispersion_imag
_atom_type_scat_Cromer_Mann_a1
_atom_type_scat_Cromer_Mann_b1
_atom_type_scat_Cromer_Mann_a2
_atom_type_scat_Cromer_Mann_b2
_atom_type_scat_Cromer_Mann_a3
_atom_type_scat_Cromer_Mann_b3
_atom_type_scat_Cromer_Mann_a4
_atom_type_scat_Cromer_Mann_b4
_atom_type_scat_Cromer_Mann_c
_atom_type_scat_source
C 0.0033 0.0016 2.3100 20.8439 1.0200 10.2075 1.5886 0.5687 0.8650 51.6512 0.2156 'International Tables Vol C 4.2.6.8 and 6.1.1.4'
H 0.0000 0.0000 0.4930 10.5109 0.3229 26.1257 0.1402 3.1424 0.0408 57.7998 0.0030 'International Tables Vol C 4.2.6.8 and 6.1.1.4'
O 0.0106 0.0060 3.0485 13.2771 2.2868 5.7011 1.5463 0.3239 0.8670 32.9089 0.2508 'International Tables Vol C 4.2.6.8 and 6.1.1.4'
P 0.1023 0.0942 6.4345 1.9067 4.1791 27.1570 1.7800 0.5260 1.4908 68.1645 1.1149 'International Tables Vol C 4.2.6.8 and 6.1.1.4'
Ru -1.2594 0.8363 19.2674 0.8085 12.9182 8.4347 4.8634 24.7997 1.5676 94.2928 5.3787 'International Tables Vol C 4.2.6.8 and 6.1.1.4'
B 0.0013 0.0007 2.0545 23.2185 1.3326 1.0210 1.0979 60.3498 0.7068 0.1403 -0.1932 'International Tables Vol C 4.2.6.8 and 6.1.1.4'
N 0.0061 0.0033 12.2126 0.0057 3.1322 9.8933 2.0125 28.9975 1.1663 0.5826 -11.5290 'International Tables Vol C 4.2.6.8 and 6.1.1.4'
Cl 0.1484 0.1585 11.4604 0.0104 7.1964 1.1662 6.2556 18.5194 1.6455 47.7784 -9.5574 'International Tables Vol C 4.2.6.8 and 6.1.1.4'

loop_
_geom_angle_atom_site_label_1
_geom_angle_atom_site_label_2
_geom_angle_atom_site_label_3
_geom_angle
_geom_angle_publ_flag
Cl1 Ru1 P11 87.45(11) yes
Cl1 Ru1 P12 86.11(11) yes
P11 Ru1 P12 153.48(12) yes
Cl1 Ru1 P13 98.59(11) yes
P11 Ru1 P13 101.49(11) yes
P12 Ru1 P13 104.90(12) yes
Cl1 Ru1 C1 169.9(4) yes
P11 Ru1 C1 90.3(4) yes
P12 Ru1 C1 91.5(3) yes
P13 Ru1 C1 91.5(4) yes
Cl1 Ru1 B1 74.7(4) yes
P11 Ru1 B1 76.4(4) yes
P12 Ru1 B1 77.1(4) yes
P13 Ru1 B1 172.9(4) yes
C1 Ru1 B1 95.2(5) yes
Cl2 Ru2 P21 88.95(12) yes
Cl2 Ru2 P22 83.59(11) yes
P21 Ru2 P22 153.34(12) yes
Cl2 Ru2 P23 100.62(11) yes
P21 Ru2 P23 100.75(12) yes
P22 Ru2 P23 105.76(12) yes
Cl2 Ru2 C2 169.0(4) yes
P21 Ru2 C2 89.0(4) yes
P22 Ru2 C2 93.4(4) yes
P23 Ru2 C2 90.4(4) yes
Cl2 Ru2 B2 76.3(4) yes
P21 Ru2 B2 76.5(5) yes
P22 Ru2 B2 76.9(5) yes
P23 Ru2 B2 175.8(4) yes
C2 Ru2 B2 92.6(5) yes
Ru1 P11 C11 105.6(4) yes
Ru1 P11 C101 114.3(4) yes
C11 P11 C101 103.9(6) yes
Ru1 P11 C107 125.4(4) yes
C11 P11 C107 101.5(5) yes
C101 P11 C107 103.7(5) yes
Ru1 P12 C12 107.3(4) yes
Ru1 P12 C113 118.7(4) yes
C12 P12 C113 99.9(5) yes
Ru1 P12 C119 121.7(4) yes
C12 P12 C119 101.4(5) yes
C113 P12 C119 104.3(6) yes
Ru1 P13 C125 111.3(4) yes
Ru1 P13 C131 122.5(4) yes
C125 P13 C131 102.4(6) yes
Ru1 P13 C137 115.8(4) yes
C125 P13 C137 100.2(5) yes
C131 P13 C137 101.6(6) yes
Ru2 P21 C21 106.4(4) yes
Ru2 P21 C201 115.1(4) yes
C21 P21 C201 102.5(6) yes
Ru2 P21 C207 125.1(5) yes
C21 P21 C207 100.3(6) yes
C201 P21 C207 104.3(6) yes
Ru2 P22 C22 107.2(5) yes
Ru2 P22 C213 119.0(4) yes
C22 P22 C213 102.0(6) yes
Ru2 P22 C219 121.4(4) yes
C22 P22 C219 102.3(6) yes
C213 P22 C219 102.2(6) yes
Ru2 P23 C225 112.0(4) yes
Ru2 P23 C231 123.6(4) yes
C225 P23 C231 101.2(6) yes
Ru2 P23 C237 113.8(4) yes
C225 P23 C237 102.3(6) yes
C231 P23 C237 101.3(6) yes
C11 N11 C13 124.4(9) yes
C11 N11 B1 117.4(10) yes
C13 N11 B1 109.7(10) yes
C12 N12 C18 126.5(9) yes
C12 N12 B1 117.9(10) yes
C18 N12 B1 108.7(10) yes
C21 N21 C23 127.6(12) yes
C21 N21 B2 119.7(11) yes
C23 N21 B2 107.8(12) yes
C22 N22 C28 126.3(11) yes
C22 N22 B2 120.6(11) yes
C28 N22 B2 109.5(12) yes
Ru1 C1 O1 178.9(12) yes
Ru2 C2 O2 177.1(12) yes
P11 C11 N11 105.3(7) yes
P11 C11 H111 110.5 no
N11 C11 H111 110.5 no
P11 C11 H112 110.5 no
N11 C11 H112 110.5 no
H111 C11 H112 109.5 no
P12 C12 N12 106.9(7) yes
P12 C12 H121 110.1 no
N12 C12 H121 110.1 no
P12 C12 H122 110.1 no
N12 C12 H122 110.1 no
H121 C12 H122 109.5 no
N11 C13 C14 132.6(12) yes
N11 C13 C18 107.5(11) yes
C14 C13 C18 119.9(11) yes
C13 C14 C15 120.2(14) yes
C13 C14 H141 119.9 no
C15 C14 H141 119.9 no
C14 C15 C16 121.1(14) yes
C14 C15 H151 119.5 no
C16 C15 H151 119.5 no
C15 C16 C17 121.6(13) yes
C15 C16 H161 119.2 no
C17 C16 H161 119.2 no
C16 C17 C18 117.0(13) yes
C16 C17 H171 121.5 no
C18 C17 H171 121.5 no
C13 C18 N12 109.1(10) yes
C13 C18 C17 120.3(12) yes
N12 C18 C17 130.5(12) yes
P21 C21 N21 105.5(8) yes
P21 C21 H211 110.5 no
N21 C21 H211 110.5 no
P21 C21 H212 110.5 no
N21 C21 H212 110.5 no
H211 C21 H212 109.5 no
P22 C22 N22 106.6(8) yes
P22 C22 H221 110.2 no
N22 C22 H221 110.2 no
P22 C22 H222 110.2 no
N22 C22 H222 110.2 no
H221 C22 H222 109.5 no
N21 C23 C24 130.8(16) yes
N21 C23 C28 108.9(13) yes
C24 C23 C28 120.3(14) yes
C23 C24 C25 120.1(17) yes
C23 C24 H241 120.0 no
C25 C24 H241 120.0 no
C24 C25 C26 118.8(17) yes
C24 C25 H251 120.6 no
C26 C25 H251 120.6 no
C25 C26 C27 123.8(17) yes
C25 C26 H261 118.1 no
C27 C26 H261 118.1 no
C26 C27 C28 115.1(14) yes
C26 C27 H271 122.5 no
C28 C27 H271 122.5 no
N22 C28 C23 107.5(12) yes
N22 C28 C27 130.5(15) yes
C23 C28 C27 122.0(13) yes
P11 C101 C102 123.1(9) yes
P11 C101 C106 119.4(10) yes
C102 C101 C106 117.5(11) yes
C101 C102 C103 121.7(12) yes
C101 C102 H1021 119.1 no
C103 C102 H1021 119.1 no
C102 C103 C104 119.2(14) yes
C102 C103 H1031 120.4 no
C104 C103 H1031 120.4 no
C103 C104 C105 119.9(13) yes
C103 C104 H1041 120.1 no
C105 C104 H1041 120.1 no
C104 C105 C106 120.9(13) yes
C104 C105 H1051 119.5 no
C106 C105 H1051 119.6 no
C101 C106 C105 120.7(13) yes
C101 C106 H1061 119.6 no
C105 C106 H1061 119.6 no
P11 C107 C108 123.2(10) yes
P11 C107 C112 119.5(9) yes
C108 C107 C112 117.3(11) yes
C107 C108 C109 121.7(12) yes
C107 C108 H1081 119.1 no
C109 C108 H1081 119.1 no
C108 C109 C110 120.7(13) yes
C108 C109 H1091 119.7 no
C110 C109 H1091 119.7 no
C109 C110 C111 118.9(13) yes
C109 C110 H1101 120.5 no
C111 C110 H1101 120.5 no
C110 C111 C112 119.9(14) yes
C110 C111 H1111 120.1 no
C112 C111 H1111 120.0 no
C111 C112 C107 121.5(13) yes
C111 C112 H1121 119.3 no
C107 C112 H1121 119.3 no
P12 C113 C114 119.1(11) yes
P12 C113 C118 122.9(12) yes
C114 C113 C118 117.9(13) yes
C113 C114 C115 120.2(14) yes
C113 C114 H1141 119.9 no
C115 C114 H1141 119.9 no
C114 C115 C116 121.2(15) yes
C114 C115 H1151 119.4 no
C116 C115 H1151 119.4 no
C115 C116 C117 118.9(14) yes
C115 C116 H1161 120.5 no
C117 C116 H1161 120.5 no
C116 C117 C118 121.9(16) yes
C116 C117 H1171 119.1 no
C118 C117 H1171 119.1 no
C113 C118 C117 119.8(14) yes
C113 C118 H1181 120.1 no
C117 C118 H1181 120.1 no
P12 C119 C120 123.4(11) yes
P12 C119 C124 121.6(10) yes
C120 C119 C124 115.0(13) yes
C119 C120 C121 122.1(14) yes
C119 C120 H1201 118.9 no
C121 C120 H1201 119.0 no
C120 C121 C122 122.2(15) yes
C120 C121 H1211 118.9 no
C122 C121 H1211 118.9 no
C121 C122 C123 117.7(15) yes
C121 C122 H1221 121.2 no
C123 C122 H1221 121.2 no
C122 C123 C124 120.1(17) yes
C122 C123 H1231 120.0 no
C124 C123 H1231 120.0 no
C123 C124 C119 122.8(15) yes
C123 C124 H1241 118.6 no
C119 C124 H1241 118.6 no
P13 C125 C126 121.4(9) yes
P13 C125 C130 122.7(9) yes
C126 C125 C130 115.7(11) yes
C125 C126 C127 123.4(12) yes
C125 C126 H1261 118.3 no
C127 C126 H1261 118.3 no
C126 C127 C128 118.7(13) yes
C126 C127 H1271 120.6 no
C128 C127 H1271 120.6 no
C127 C128 C129 119.8(13) yes
C127 C128 H1281 120.1 no
C129 C128 H1281 120.1 no
C128 C129 C130 120.5(12) yes
C128 C129 H1291 119.8 no
C130 C129 H1291 119.8 no
C129 C130 C125 121.8(12) yes
C129 C130 H1301 119.1 no
C125 C130 H1301 119.1 no
P13 C131 C132 122.1(11) yes
P13 C131 C136 122.6(10) yes
C132 C131 C136 115.3(13) yes
C131 C132 C133 121.7(14) yes
C131 C132 H1321 119.1 no
C133 C132 H1321 119.1 no
C132 C133 C134 118.7(16) yes
C132 C133 H1331 120.6 no
C134 C133 H1331 120.6 no
C133 C134 C135 120.7(18) yes
C133 C134 H1341 119.7 no
C135 C134 H1341 119.7 no
C134 C135 C136 120.8(17) yes
C134 C135 H1351 119.6 no
C136 C135 H1351 119.6 no
C135 C136 C131 122.3(14) yes
C135 C136 H1361 118.9 no
C131 C136 H1361 118.9 no
P13 C137 C138 119.1(11) yes
P13 C137 C142 123.8(10) yes
C138 C137 C142 117.0(13) yes
C137 C138 C139 122.3(14) yes
C137 C138 H1381 118.9 no
C139 C138 H1381 118.9 no
C138 C139 C140 120.2(14) yes
C138 C139 H1391 119.9 no
C140 C139 H1391 119.9 no
C139 C140 C141 118.0(14) yes
C139 C140 H1401 121.0 no
C141 C140 H1401 121.0 no
C140 C141 C142 122.7(15) yes
C140 C141 H1411 118.6 no
C142 C141 H1411 118.6 no
C141 C142 C137 119.7(14) yes
C141 C142 H1421 120.1 no
C137 C142 H1421 120.1 no
P21 C201 C202 121.4(12) yes
P21 C201 C206 120.4(11) yes
C202 C201 C206 117.8(13) yes
C201 C202 C203 120.9(14) yes
C201 C202 H2021 119.6 no
C203 C202 H2021 119.6 no
C202 C203 C204 121.1(16) yes
C202 C203 H2031 119.4 no
C204 C203 H2031 119.4 no
C203 C204 C205 118.1(16) yes
C203 C204 H2041 121.0 no
C205 C204 H2041 121.0 no
C204 C205 C206 121.5(17) yes
C204 C205 H2051 119.3 no
C206 C205 H2051 119.3 no
C205 C206 C201 120.6(15) yes
C205 C206 H2061 119.7 no
C201 C206 H2061 119.7 no
P21 C207 C208 119.2(11) yes
P21 C207 C212 123.6(12) yes
C208 C207 C212 117.0(13) yes
C207 C208 C209 120.9(15) yes
C207 C208 H2081 119.6 no
C209 C208 H2081 119.6 no
C208 C209 C210 120.9(16) yes
C208 C209 H2091 119.6 no
C210 C209 H2091 119.6 no
C209 C210 C211 118.4(16) yes
C209 C210 H2101 120.8 no
C211 C210 H2101 120.8 no
C210 C211 C212 121.0(17) yes
C210 C211 H2111 119.5 no
C212 C211 H2111 119.5 no
C207 C212 C211 121.9(16) yes
C207 C212 H2121 119.0 no
C211 C212 H2121 119.0 no
P22 C213 C214 118.8(11) yes
P22 C213 C218 123.2(9) yes
C214 C213 C218 117.8(12) yes
C213 C214 C215 119.5(15) yes
C213 C214 H2141 120.2 no
C215 C214 H2141 120.2 no
C214 C215 C216 122.1(16) yes
C214 C215 H2151 119.0 no
C216 C215 H2151 118.9 no
C215 C216 C217 119.4(17) yes
C215 C216 H2161 120.3 no
C217 C216 H2161 120.3 no
C216 C217 C218 120.6(17) yes
C216 C217 H2171 119.7 no
C218 C217 H2171 119.7 no
C213 C218 C217 120.5(14) yes
C213 C218 H2181 119.8 no
C217 C218 H2181 119.8 no
P22 C219 C220 120.5(9) yes
P22 C219 C224 122.1(9) yes
C220 C219 C224 117.3(11) yes
C219 C220 C221 120.7(12) yes
C219 C220 H2201 119.7 no
C221 C220 H2201 119.7 no
C220 C221 C222 120.2(13) yes
C220 C221 H2211 119.9 no
C222 C221 H2211 119.9 no
C221 C222 C223 119.9(13) yes
C221 C222 H2221 120.0 no
C223 C222 H2221 120.0 no
C222 C223 C224 120.3(12) yes
C222 C223 H2231 119.8 no
C224 C223 H2231 119.8 no
C219 C224 C223 121.5(12) yes
C219 C224 H2241 119.3 no
C223 C224 H2241 119.3 no
P23 C225 C226 120.4(9) yes
P23 C225 C230 121.5(10) yes
C226 C225 C230 118.1(12) yes
C225 C226 C227 120.4(13) yes
C225 C226 H2261 119.8 no
C227 C226 H2261 119.8 no
C226 C227 C228 121.8(14) yes
C226 C227 H2271 119.1 no
C228 C227 H2271 119.1 no
C227 C228 C229 118.4(14) yes
C227 C228 H2281 120.8 no
C229 C228 H2281 120.8 no
C228 C229 C230 121.0(13) yes
C228 C229 H2291 119.5 no
C230 C229 H2291 119.5 no
C229 C230 C225 120.2(12) yes
C229 C230 H2301 119.9 no
C225 C230 H2301 119.9 no
P23 C231 C232 122.9(10) yes
P23 C231 C236 120.6(10) yes
C232 C231 C236 116.5(12) yes
C231 C232 C233 122.5(13) yes
C231 C232 H2321 118.7 no
C233 C232 H2321 118.7 no
C232 C233 C234 119.0(15) yes
C232 C233 H2331 120.5 no
C234 C233 H2331 120.5 no
C233 C234 C235 120.5(15) yes
C233 C234 H2341 119.7 no
C235 C234 H2341 119.7 no
C234 C235 C236 121.4(15) yes
C234 C235 H2351 119.3 no
C236 C235 H2351 119.3 no
C231 C236 C235 120.0(13) yes
C231 C236 H2361 120.0 no
C235 C236 H2361 120.0 no
P23 C237 C238 124.5(11) yes
P23 C237 C242 120.2(11) yes
C238 C237 C242 115.4(13) yes
C237 C238 C239 122.6(16) yes
C237 C238 H2381 118.7 no
C239 C238 H2381 118.7 no
C238 C239 C240 119.8(18) yes
C238 C239 H2391 120.1 no
C240 C239 H2391 120.1 no
C239 C240 C241 119.6(17) yes
C239 C240 H2401 120.2 no
C241 C240 H2401 120.2 no
C240 C241 C242 119.9(15) yes
C240 C241 H2411 120.0 no
C242 C241 H2411 120.0 no
C237 C242 C241 122.6(14) yes
C237 C242 H2421 118.7 no
C241 C242 H2421 118.7 no
N11 B1 N12 103.9(11) yes
N11 B1 Ru1 126.4(9) yes
N12 B1 Ru1 128.3(10) yes
N21 B2 N22 106.1(12) yes
N21 B2 Ru2 124.7(10) yes
N22 B2 Ru2 127.4(12) yes

loop_
_geom_bond_atom_site_label_1
_geom_bond_atom_site_label_2
_geom_bond_distance
_geom_bond_publ_flag
Ru1 Cl1 2.496(3) yes
Ru1 P11 2.369(3) yes
Ru1 P12 2.366(3) yes
Ru1 P13 2.501(4) yes
Ru1 C1 1.860(14) yes
Ru1 B1 2.051(15) yes
Ru2 Cl2 2.492(3) yes
Ru2 P21 2.353(4) yes
Ru2 P22 2.372(3) yes
Ru2 P23 2.511(4) yes
Ru2 C2 1.848(14) yes
Ru2 B2 2.088(15) yes
P11 C11 1.844(11) yes
P11 C101 1.821(11) yes
P11 C107 1.819(11) yes
P12 C12 1.876(12) yes
P12 C113 1.840(13) yes
P12 C119 1.816(12) yes
P13 C125 1.821(12) yes
P13 C131 1.824(14) yes
P13 C137 1.852(13) yes
P21 C21 1.840(12) yes
P21 C201 1.816(13) yes
P21 C207 1.799(14) yes
P22 C22 1.874(12) yes
P22 C213 1.822(12) yes
P22 C219 1.820(12) yes
P23 C225 1.855(12) yes
P23 C231 1.828(13) yes
P23 C237 1.811(13) yes
O1 C1 1.095(13) yes
O2 C2 1.097(12) yes
N11 C11 1.456(13) yes
N11 C13 1.396(14) yes
N11 B1 1.459(16) yes
N12 C12 1.465(13) yes
N12 C18 1.401(14) yes
N12 B1 1.454(15) yes
N21 C21 1.439(14) yes
N21 C23 1.389(15) yes
N21 B2 1.437(18) yes
N22 C22 1.461(15) yes
N22 C28 1.397(14) yes
N22 B2 1.396(16) yes
C11 H111 0.950 no
C11 H112 0.950 no
C12 H121 0.950 no
C12 H122 0.950 no
C13 C14 1.377(16) yes
C13 C18 1.415(16) yes
C14 C15 1.341(17) yes
C14 H141 0.950 no
C15 C16 1.371(17) yes
C15 H151 0.950 no
C16 C17 1.406(17) yes
C16 H161 0.950 no
C17 C18 1.389(15) yes
C17 H171 0.950 no
C21 H211 0.950 no
C21 H212 0.950 no
C22 H221 0.950 no
C22 H222 0.950 no
C23 C24 1.346(18) yes
C23 C28 1.393(18) yes
C24 C25 1.39(2) yes
C24 H241 0.950 no
C25 C26 1.35(2) yes
C25 H251 0.950 no
C26 C27 1.403(19) yes
C26 H261 0.950 no
C27 C28 1.384(16) yes
C27 H271 0.950 no
C101 C102 1.379(15) yes
C101 C106 1.395(15) yes
C102 C103 1.393(16) yes
C102 H1021 0.950 no
C103 C104 1.375(17) yes
C103 H1031 0.950 no
C104 C105 1.366(18) yes
C104 H1041 0.950 no
C105 C106 1.375(16) yes
C105 H1051 0.950 no
C106 H1061 0.950 no
C107 C108 1.389(14) yes
C107 C112 1.382(16) yes
C108 C109 1.364(16) yes
C108 H1081 0.950 no
C109 C110 1.374(19) yes
C109 H1091 0.950 no
C110 C111 1.386(19) yes
C110 H1101 0.950 no
C111 C112 1.383(17) yes
C111 H1111 0.950 no
C112 H1121 0.950 no
C113 C114 1.387(17) yes
C113 C118 1.393(17) yes
C114 C115 1.379(17) yes
C114 H1141 0.950 no
C115 C116 1.363(19) yes
C115 H1151 0.950 no
C116 C117 1.34(2) yes
C116 H1161 0.950 no
C117 C118 1.380(18) yes
C117 H1171 0.950 no
C118 H1181 0.950 no
C119 C120 1.374(15) yes
C119 C124 1.355(17) yes
C120 C121 1.370(17) yes
C120 H1201 0.950 no
C121 C122 1.311(18) yes
C121 H1211 0.950 no
C122 C123 1.377(19) yes
C122 H1221 0.950 no
C123 C124 1.37(2) yes
C123 H1231 0.950 no
C124 H1241 0.950 no
C125 C126 1.383(15) yes
C125 C130 1.393(15) yes
C126 C127 1.387(15) yes
C126 H1261 0.950 no
C127 C128 1.387(17) yes
C127 H1271 0.950 no
C128 C129 1.357(17) yes
C128 H1281 0.950 no
C129 C130 1.395(16) yes
C129 H1291 0.950 no
C130 H1301 0.950 no
C131 C132 1.395(17) yes
C131 C136 1.363(16) yes
C132 C133 1.415(19) yes
C132 H1321 0.950 no
C133 C134 1.35(2) yes
C133 H1331 0.950 no
C134 C135 1.32(2) yes
C134 H1341 0.950 no
C135 C136 1.396(18) yes
C135 H1351 0.950 no
C136 H1361 0.950 no
C137 C138 1.372(16) yes
C137 C142 1.386(17) yes
C138 C139 1.407(17) yes
C138 H1381 0.950 no
C139 C140 1.353(17) yes
C139 H1391 0.950 no
C140 C141 1.364(19) yes
C140 H1401 0.950 no
C141 C142 1.395(19) yes
C141 H1411 0.950 no
C142 H1421 0.950 no
C201 C202 1.360(17) yes
C201 C206 1.371(17) yes
C202 C203 1.419(18) yes
C202 H2021 0.950 no
C203 C204 1.35(2) yes
C203 H2031 0.950 no
C204 C205 1.36(2) yes
C204 H2041 0.950 no
C205 C206 1.40(2) yes
C205 H2051 0.950 no
C206 H2061 0.950 no
C207 C208 1.395(17) yes
C207 C212 1.384(17) yes
C208 C209 1.376(18) yes
C208 H2081 0.950 no
C209 C210 1.38(2) yes
C209 H2091 0.950 no
C210 C211 1.37(2) yes
C210 H2101 0.950 no
C211 C212 1.36(2) yes
C211 H2111 0.950 no
C212 H2121 0.950 no
C213 C214 1.400(16) yes
C213 C218 1.395(16) yes
C214 C215 1.369(18) yes
C214 H2141 0.950 no
C215 C216 1.36(2) yes
C215 H2151 0.950 no
C216 C217 1.36(2) yes
C216 H2161 0.950 no
C217 C218 1.384(18) yes
C217 H2171 0.950 no
C218 H2181 0.950 no
C219 C220 1.376(15) yes
C219 C224 1.390(15) yes
C220 C221 1.394(16) yes
C220 H2201 0.950 no
C221 C222 1.362(17) yes
C221 H2211 0.950 no
C222 C223 1.354(16) yes
C222 H2221 0.950 no
C223 C224 1.373(16) yes
C223 H2231 0.950 no
C224 H2241 0.950 no
C225 C226 1.391(16) yes
C225 C230 1.382(14) yes
C226 C227 1.354(16) yes
C226 H2261 0.950 no
C227 C228 1.375(17) yes
C227 H2271 0.950 no
C228 C229 1.357(17) yes
C228 H2281 0.950 no
C229 C230 1.389(16) yes
C229 H2291 0.950 no
C230 H2301 0.950 no
C231 C232 1.396(16) yes
C231 C236 1.382(16) yes
C232 C233 1.371(18) yes
C232 H2321 0.950 no
C233 C234 1.342(19) yes
C233 H2331 0.950 no
C234 C235 1.352(19) yes
C234 H2341 0.950 no
C235 C236 1.375(17) yes
C235 H2351 0.950 no
C236 H2361 0.950 no
C237 C238 1.384(18) yes
C237 C242 1.398(16) yes
C238 C239 1.37(2) yes
C238 H2381 0.950 no
C239 C240 1.39(2) yes
C239 H2391 0.950 no
C240 C241 1.344(19) yes
C240 H2401 0.950 no
C241 C242 1.389(17) yes
C241 H2411 0.950 no
C242 H2421 0.950 no
